data_4035873
loop_
_publ_author_name
'Lv, Xiaokang'
'Li, Tingting'
'Wu, Qinghua'
'Yu, Changjiang'
'Jiao, Lijuan'
'Hao, Erhong'

_publ_section_title
;
 Polybrominated BOPHY Dyes: Synthesis, Reactivity, and Properties.
;
_journal_issue 3
_journal_name_full 'The Journal of organic chemistry'
_journal_page_first 1134
_journal_page_last 1145
_journal_paper_doi 10.1021/acs.joc.7b02415
_journal_volume 83
_journal_year 2018
_chemical_formula_moiety 'C24 H27 B2 Br2 F4 N6'
_chemical_formula_sum 'C24 H27 B2 Br2 F4 N6'
_chemical_formula_weight 656.97
_space_group_crystal_system monoclinic
_space_group_IT_number 14
_space_group_name_Hall '-P 2yn'
_space_group_name_H-M_alt 'P 1 21/n 1'
_symmetry_Int_Tables_number 14
_audit_creation_date 2017-07-18
_audit_creation_method
;
Olex2 1.2-beta
(compiled 2016.11.30 svn.r3356 for OlexSys, GUI svn.r5269)
;
_cell_angle_alpha 90
_cell_angle_beta 110.002(2)
_cell_angle_gamma 90
_cell_formula_units_Z 4
_cell_length_a 17.745(3)
_cell_length_b 8.6108(16)
_cell_length_c 19.469(4)
_cell_measurement_reflns_used 5765
_cell_measurement_temperature 293(2)
_cell_measurement_theta_max 24.82
_cell_measurement_theta_min 2.44
_cell_volume 2795.4(9)
_computing_cell_refinement 'SAINT v8.34A (Bruker, 2013)'
_computing_data_collection 'Bruker APEX2'
_computing_data_reduction 'SAINT v8.34A (Bruker, 2013)'
_computing_molecular_graphics 'Olex2 (Dolomanov et al., 2009)'
_computing_publication_material 'Olex2 (Dolomanov et al., 2009)'
_computing_structure_refinement 'olex2.refine (Bourhis et al., 2015)'
_computing_structure_solution 'SHELXS-97 (Sheldrick, 1990)'
_diffrn_ambient_temperature 293(2)
_diffrn_detector 'CCD area detector'
_diffrn_detector_area_resol_mean 5.6
_diffrn_detector_type 'Bruker SMART CCD 6000 area detector'
_diffrn_measured_fraction_theta_full 0.9963
_diffrn_measured_fraction_theta_max 0.9963
_diffrn_measurement_device 'three-circle diffractometer'
_diffrn_measurement_device_type 'Bruker APEX-II CCD'
_diffrn_measurement_method '\w scans'
_diffrn_radiation_monochromator graphite
_diffrn_radiation_probe x-ray
_diffrn_radiation_type 'Mo K\a'
_diffrn_radiation_wavelength 0.71073
_diffrn_reflns_av_R_equivalents 0.0711
_diffrn_reflns_av_unetI/netI 0.0563
_diffrn_reflns_limit_h_max 21
_diffrn_reflns_limit_h_min -21
_diffrn_reflns_limit_k_max 10
_diffrn_reflns_limit_k_min -10
_diffrn_reflns_limit_l_max 23
_diffrn_reflns_limit_l_min -20
_diffrn_reflns_number 20453
_diffrn_reflns_theta_full 25.3647
_diffrn_reflns_theta_max 25.36
_diffrn_reflns_theta_min 1.34
_diffrn_source 'sealed X-ray tube'
_diffrn_source_target Mo
_diffrn_standards_number 0
_exptl_absorpt_coefficient_mu 2.952
_exptl_absorpt_correction_T_max 0.7452
_exptl_absorpt_correction_T_min 0.4854
_exptl_absorpt_correction_type multi-scan
_exptl_absorpt_process_details
;
SADABS-2014/5 (Bruker,2014/5) was used for absorption correction.
wR2(int) was 0.1071 before and 0.0554 after correction.
The Ratio of minimum to maximum transmission is 0.6514.
The \l/2 correction factor is 0.00150.
;
_exptl_crystal_colour 'metallic yellowish yellow'
_exptl_crystal_colour_lustre metallic
_exptl_crystal_colour_modifier yellowish
_exptl_crystal_colour_primary yellow
_exptl_crystal_density_diffrn 1.5609
_exptl_crystal_density_method 'not measured'
_exptl_crystal_description cube
_exptl_crystal_F_000 1314.3979
_exptl_crystal_size_max 0.23
_exptl_crystal_size_mid 0.21
_exptl_crystal_size_min 0.2
_refine_diff_density_max 1.1737
_refine_diff_density_min -0.8651
_refine_diff_density_rms 0.1300
_refine_ls_d_res_high 0.8296
_refine_ls_d_res_low 15.1762
_refine_ls_goodness_of_fit_ref 1.0419
_refine_ls_hydrogen_treatment constr
_refine_ls_matrix_type full
_refine_ls_number_constraints 42
_refine_ls_number_parameters 347
_refine_ls_number_reflns 5119
_refine_ls_number_restraints 32
_refine_ls_restrained_S_all 1.0384
_refine_ls_R_factor_all 0.0835
_refine_ls_R_factor_gt 0.0541
_refine_ls_shift/su_max 0.0000
_refine_ls_shift/su_mean 0.0000
_refine_ls_structure_factor_coef Fsqd
_refine_ls_weighting_details 'w=1/[\s^2^(Fo^2^)+(0.0840P)^2^+2.7000P] where P=(Fo^2^+2Fc^2^)/3'
_refine_ls_weighting_scheme calc
_refine_ls_wR_factor_gt 0.1417
_refine_ls_wR_factor_ref 0.1608
_reflns_Friedel_coverage 0.0
_reflns_limit_h_max 12
_reflns_limit_h_min -21
_reflns_limit_k_max 10
_reflns_limit_k_min 0
_reflns_limit_l_max 23
_reflns_limit_l_min -12
_reflns_number_gt 3597
_reflns_number_total 5119
_reflns_threshold_expression I>=2u(I)
_cod_data_source_file jo7b02415_si_002.cif
_cod_data_source_block 14
_cod_original_sg_symbol_Hall '-P 2ybc (x-z,y,z)'
_cod_database_code 4035873
_olex2_refinement_description
;
1. Fixed Uiso
 At 1.2 times of:
  All C(H) groups, All C(H,H) groups
 At 1.5 times of:
  All C(H,H,H) groups
2. Rigid bond restraints
 N6, C13
 with sigma for 1-2 distances of 0.02 and sigma for 1-3 distances of 0.01
 C13, C14
 with sigma for 1-2 distances of 0.01 and sigma for 1-3 distances of 0.02
 C21, C22, C23, C24
 with sigma for 1-2 distances of 0.01 and sigma for 1-3 distances of 0.02
3. Uiso/Uaniso restraints and constraints
C13 \\sim C14: within 2A with sigma of 0.01 and sigma for terminal atoms of 0.02
C21 \\sim C22 \\sim C23 \\sim C24: within 2A with sigma of 0.01 and sigma for
terminal atoms of 0.02
4.a Secondary CH2 refined with riding coordinates:
 C11(H11a,H11b), C13(H13a,H13b)
4.b Aromatic/amide H refined with riding coordinates:
 C3(H3), C5(H5), C6(H6), C8(H8), C16(H16), C17(H17), C19(H19), C20(H20)
4.c Idealised Me refined as rotating group:
 C12(H12a,H12b,H12c), C14(H14a,H14b,H14c), C22(H22a,H22b,H22c), C23(H23a,H23b,
 H23c), C24(H24a,H24b,H24c)
;
_olex2_submission_special_instructions 'No special instructions were received'

loop_
_space_group_symop_id
_space_group_symop_operation_xyz
1 x,y,z
2 -x+1/2,y+1/2,-z+1/2
3 -x,-y,-z
4 x-1/2,-y-1/2,z-1/2

loop_
_atom_site_label
_atom_site_type_symbol
_atom_site_fract_x
_atom_site_fract_y
_atom_site_fract_z
_atom_site_U_iso_or_equiv
_atom_site_adp_type
_atom_site_occupancy
_atom_site_refinement_flags_posn
_atom_site_refinement_flags_adp
B1 B 0.3727(3) 0.4306(6) 0.3149(3) 0.0406(13) Uani 1.000000 . .
B2 B 0.3404(3) 0.0193(6) 0.4004(3) 0.0398(12) Uani 1.000000 . .
Br1 Br 0.67098(3) 0.66307(6) 0.45993(3) 0.0558(2) Uani 1.000000 . .
Br2 Br 0.04265(4) 0.01561(8) 0.43133(4) 0.0794(3) Uani 1.000000 . .
C1 C 0.5043(3) 0.5804(5) 0.3801(2) 0.0367(10) Uani 1.000000 . .
C2 C 0.5800(3) 0.5364(5) 0.4289(2) 0.0392(11) Uani 1.000000 . .
C3 C 0.5738(3) 0.3907(6) 0.4537(2) 0.0427(11) Uani 1.000000 . .
H3 H 0.6148(3) 0.3332(6) 0.4866(2) 0.0513(13) Uiso 1.000000 R .
C4 C 0.4945(3) 0.3445(5) 0.4204(2) 0.0373(10) Uani 1.000000 . .
C5 C 0.4561(3) 0.2092(5) 0.4253(2) 0.0389(10) Uani 1.000000 . .
H5 H 0.4868(3) 0.1314(5) 0.4550(2) 0.0467(13) Uiso 1.000000 R .
C6 C 0.2555(3) 0.2941(5) 0.3355(2) 0.0352(10) Uani 1.000000 . .
H6 H 0.2242(3) 0.3704(5) 0.3051(2) 0.0423(12) Uiso 1.000000 R .
C7 C 0.2167(3) 0.1858(5) 0.3640(2) 0.0347(10) Uani 1.000000 . .
C8 C 0.1385(3) 0.1852(6) 0.3651(3) 0.0435(11) Uani 1.000000 . .
H8 H 0.0978(3) 0.2550(6) 0.3417(3) 0.0522(14) Uiso 1.000000 R .
C9 C 0.1339(3) 0.0622(6) 0.4071(3) 0.0445(11) Uani 1.000000 . .
C10 C 0.2068(3) -0.0159(5) 0.4305(2) 0.0400(11) Uani 1.000000 . .
C11 C 0.2806(5) -0.0999(9) 0.5578(4) 0.090(2) Uani 1.000000 . .
H11a H 0.3238(5) -0.0294(9) 0.5592(4) 0.108(3) Uiso 1.000000 R .
H11b H 0.3048(5) -0.1928(9) 0.5844(4) 0.108(3) Uiso 1.000000 R .
C12 C 0.2327(6) -0.0284(10) 0.5948(4) 0.104(3) Uani 1.000000 . .
H12a H 0.209(3) 0.065(4) 0.5695(19) 0.156(4) Uiso 1.000000 GR .
H12b H 0.191(2) -0.099(3) 0.596(3) 0.156(4) Uiso 1.000000 GR .
H12c H 0.2658(9) -0.003(6) 0.6439(11) 0.156(4) Uiso 1.000000 GR .
C13 C 0.1852(5) -0.2769(9) 0.4715(4) 0.098(2) Uani 1.000000 . U
H13a H 0.1357(5) -0.2463(9) 0.4784(4) 0.118(3) Uiso 1.000000 R .
H13b H 0.2126(5) -0.3512(9) 0.5092(4) 0.118(3) Uiso 1.000000 R .
C14 C 0.1672(6) -0.3495(9) 0.3960(5) 0.112(3) Uani 1.000000 . U
H14a H 0.126(3) -0.291(5) 0.3606(8) 0.168(4) Uiso 1.000000 GR .
H14b H 0.2148(12) -0.348(7) 0.3830(16) 0.168(4) Uiso 1.000000 GR .
H14c H 0.150(4) -0.455(3) 0.3968(11) 0.168(4) Uiso 1.000000 GR .
C15 C 0.5193(3) 0.8004(5) 0.3041(2) 0.0376(10) Uani 1.000000 . .
C16 C 0.5018(3) 0.9552(6) 0.2896(3) 0.0532(13) Uani 1.000000 . .
H16 H 0.4671(3) 1.0056(6) 0.3088(3) 0.0639(16) Uiso 1.000000 R .
C17 C 0.5363(3) 1.0355(6) 0.2462(3) 0.0540(13) Uani 1.000000 . .
H17 H 0.5232(3) 1.1396(6) 0.2362(3) 0.0648(16) Uiso 1.000000 R .
C18 C 0.5887(3) 0.9685(6) 0.2176(3) 0.0476(12) Uani 1.000000 . .
C19 C 0.6048(3) 0.8131(6) 0.2331(3) 0.0527(13) Uani 1.000000 . .
H19 H 0.6401(3) 0.7630(6) 0.2144(3) 0.0632(16) Uiso 1.000000 R .
C20 C 0.5709(3) 0.7294(6) 0.2752(3) 0.0475(12) Uani 1.000000 . .
H20 H 0.5830(3) 0.6246(6) 0.2842(3) 0.0569(14) Uiso 1.000000 R .
C21 C 0.6249(4) 1.0579(9) 0.1687(4) 0.0821(17) Uani 1.000000 . U
C22 C 0.5698(5) 1.0418(13) 0.0914(4) 0.126(3) Uani 1.000000 . U
H22a H 0.588(3) 1.108(7) 0.0605(7) 0.189(4) Uiso 1.000000 GR .
H22b H 0.570(3) 0.936(2) 0.0759(14) 0.189(4) Uiso 1.000000 GR .
H22c H 0.5164(11) 1.071(8) 0.0881(9) 0.189(4) Uiso 1.000000 GR .
C23 C 0.6338(6) 1.2289(10) 0.1890(5) 0.122(3) Uani 1.000000 . U
H23a H 0.664(4) 1.280(2) 0.163(3) 0.183(4) Uiso 1.000000 GR .
H23b H 0.5817(6) 1.276(2) 0.176(4) 0.183(4) Uiso 1.000000 GR .
H23c H 0.662(4) 1.2393(10) 0.2406(9) 0.183(4) Uiso 1.000000 GR .
C24 C 0.7088(5) 1.0027(10) 0.1769(5) 0.107(2) Uani 1.000000 . U
H24a H 0.7064(6) 0.898(3) 0.160(3) 0.161(4) Uiso 1.000000 GR .
H24b H 0.7310(15) 1.069(5) 0.149(3) 0.161(4) Uiso 1.000000 GR .
H24c H 0.7421(11) 1.007(7) 0.2275(7) 0.161(4) Uiso 1.000000 GR .
F1 F 0.3846(2) 0.3758(4) 0.25422(16) 0.0742(10) Uani 1.000000 . .
F2 F 0.32290(17) 0.5557(4) 0.30044(18) 0.0654(9) Uani 1.000000 . .
F3 F 0.33139(17) -0.0704(3) 0.33856(17) 0.0579(8) Uani 1.000000 . .
F4 F 0.38992(16) -0.0508(3) 0.46128(17) 0.0585(8) Uani 1.000000 . .
N1 N 0.4788(2) 0.7193(4) 0.3442(2) 0.0467(10) Uani 1.000000 . .
N2 N 0.4526(2) 0.4636(4) 0.3748(2) 0.0366(9) Uani 1.000000 . .
N3 N 0.3328(2) 0.2975(4) 0.34783(18) 0.0351(8) Uani 1.000000 . .
N4 N 0.3789(2) 0.1796(4) 0.39140(19) 0.0348(8) Uani 1.000000 . .
N5 N 0.2574(2) 0.0613(4) 0.40422(19) 0.0340(8) Uani 1.000000 . .
N6 N 0.2343(3) -0.1456(5) 0.4758(3) 0.0599(12) Uani 1.000000 . U

loop_
_atom_site_aniso_label
_atom_site_aniso_U_11
_atom_site_aniso_U_22
_atom_site_aniso_U_33
_atom_site_aniso_U_12
_atom_site_aniso_U_13
_atom_site_aniso_U_23
B1 0.042(3) 0.045(3) 0.034(3) -0.002(2) 0.012(2) 0.014(2)
B2 0.042(3) 0.034(3) 0.046(3) -0.003(2) 0.017(2) 0.007(2)
Br1 0.0513(3) 0.0594(4) 0.0523(3) -0.0206(2) 0.0121(2) -0.0053(2)
Br2 0.0573(4) 0.0989(5) 0.0997(5) -0.0062(3) 0.0495(4) 0.0149(4)
C1 0.044(3) 0.036(2) 0.035(2) -0.003(2) 0.020(2) 0.002(2)
C2 0.040(3) 0.042(3) 0.037(3) -0.009(2) 0.016(2) -0.003(2)
C3 0.039(3) 0.052(3) 0.034(3) 0.001(2) 0.008(2) 0.008(2)
C4 0.038(2) 0.038(2) 0.034(2) -0.0008(19) 0.0109(19) 0.006(2)
C5 0.035(2) 0.043(3) 0.038(3) 0.0035(19) 0.010(2) 0.013(2)
C6 0.038(2) 0.038(2) 0.026(2) -0.0016(19) 0.0066(18) 0.0020(18)
C7 0.036(2) 0.039(2) 0.028(2) -0.0036(19) 0.0107(18) -0.0051(19)
C8 0.036(2) 0.050(3) 0.042(3) -0.001(2) 0.012(2) -0.003(2)
C9 0.042(3) 0.054(3) 0.043(3) -0.011(2) 0.021(2) -0.008(2)
C10 0.047(3) 0.042(3) 0.035(3) -0.011(2) 0.020(2) -0.006(2)
C11 0.121(6) 0.077(5) 0.066(4) 0.021(4) 0.025(4) 0.017(4)
C12 0.130(7) 0.119(7) 0.070(5) -0.006(5) 0.042(5) -0.008(4)
C13 0.124(6) 0.068(4) 0.115(5) -0.004(4) 0.057(5) 0.012(3)
C14 0.168(7) 0.076(5) 0.107(5) 0.004(4) 0.065(5) -0.001(4)
C15 0.040(2) 0.040(3) 0.033(2) -0.004(2) 0.014(2) 0.0045(19)
C16 0.069(4) 0.041(3) 0.063(3) 0.005(2) 0.041(3) 0.007(2)
C17 0.072(4) 0.036(3) 0.061(3) -0.004(2) 0.032(3) 0.009(2)
C18 0.045(3) 0.061(3) 0.036(3) -0.003(2) 0.012(2) 0.008(2)
C19 0.052(3) 0.067(4) 0.047(3) 0.011(3) 0.028(2) 0.010(3)
C20 0.059(3) 0.040(3) 0.048(3) 0.008(2) 0.024(2) 0.007(2)
C21 0.077(4) 0.113(4) 0.060(3) -0.015(3) 0.029(3) 0.042(3)
C22 0.115(6) 0.197(7) 0.063(4) -0.027(4) 0.029(3) 0.044(4)
C23 0.143(6) 0.110(5) 0.134(6) -0.028(4) 0.075(4) 0.042(4)
C24 0.089(4) 0.143(6) 0.105(5) -0.010(4) 0.054(4) 0.044(4)
F1 0.092(2) 0.099(3) 0.0373(17) -0.031(2) 0.0296(16) -0.0025(17)
F2 0.0446(16) 0.0575(18) 0.083(2) -0.0010(14) 0.0070(15) 0.0328(16)
F3 0.0602(18) 0.0482(16) 0.076(2) -0.0035(14) 0.0372(16) -0.0179(15)
F4 0.0451(16) 0.0538(17) 0.072(2) 0.0019(13) 0.0141(15) 0.0306(15)
N1 0.049(2) 0.039(2) 0.059(3) 0.0006(18) 0.028(2) 0.0129(19)
N2 0.038(2) 0.037(2) 0.035(2) -0.0054(16) 0.0130(16) 0.0070(16)
N3 0.036(2) 0.039(2) 0.0280(19) -0.0005(16) 0.0077(15) 0.0089(15)
N4 0.0348(19) 0.036(2) 0.034(2) 0.0014(16) 0.0122(16) 0.0091(16)
N5 0.037(2) 0.0322(19) 0.035(2) -0.0037(15) 0.0144(16) 0.0017(16)
N6 0.070(3) 0.041(2) 0.079(3) -0.007(2) 0.039(3) 0.014(2)

loop_
_atom_type_symbol
_atom_type_scat_dispersion_real
_atom_type_scat_dispersion_imag
_atom_type_scat_Cromer_Mann_a1
_atom_type_scat_Cromer_Mann_a2
_atom_type_scat_Cromer_Mann_a3
_atom_type_scat_Cromer_Mann_a4
_atom_type_scat_Cromer_Mann_b1
_atom_type_scat_Cromer_Mann_b2
_atom_type_scat_Cromer_Mann_b3
_atom_type_scat_Cromer_Mann_b4
_atom_type_scat_Cromer_Mann_c
_atom_type_scat_source
_atom_type_scat_dispersion_source
C 0.00347 0.00161 2.31000 1.02000 1.58860 0.86500 20.84390 10.20750 0.56870 51.65120 0.215599998832 'International Tables Volume C Table 6.1.1.4 (pp. 500-502)' 'Henke, Gullikson and Davis, At. Data and Nucl. Data Tables, 1993, 54, 2'
B 0.00141 0.00067 2.05450 1.33260 1.09790 0.70680 23.21850 1.02100 60.34980 0.14030 -0.193200007081 'International Tables Volume C Table 6.1.1.4 (pp. 500-502)' 'Henke, Gullikson and Davis, At. Data and Nucl. Data Tables, 1993, 54, 2'
F 0.01794 0.01033 3.53920 2.64120 1.51700 1.02430 10.28250 4.29440 0.26150 26.14760 0.277599990368 'International Tables Volume C Table 6.1.1.4 (pp. 500-502)' 'Henke, Gullikson and Davis, At. Data and Nucl. Data Tables, 1993, 54, 2'
H 0.00000 0.00000 0.49300 0.32291 0.14019 0.04081 10.51090 26.12570 3.14236 57.79970 0.0030380000826 'International Tables Volume C Table 6.1.1.4 (pp. 500-502)' 'Henke, Gullikson and Davis, At. Data and Nucl. Data Tables, 1993, 54, 2'
N 0.00653 0.00323 12.21260 3.13220 2.01250 1.16630 0.00570 9.89330 28.99750 0.58260 -11.5290002823 'International Tables Volume C Table 6.1.1.4 (pp. 500-502)' 'Henke, Gullikson and Davis, At. Data and Nucl. Data Tables, 1993, 54, 2'
Br -0.28346 2.55990 17.17890 5.23580 5.63770 3.98510 2.17230 16.57960 0.26090 41.43280 2.95569992065 'International Tables Volume C Table 6.1.1.4 (pp. 500-502)' 'Henke, Gullikson and Davis, At. Data and Nucl. Data Tables, 1993, 54, 2'

loop_
_geom_angle_atom_site_label_1
_geom_angle_atom_site_label_2
_geom_angle_atom_site_label_3
_geom_angle
F2 B1 F1 112.3(4)
N2 B1 F1 110.6(4)
N2 B1 F2 112.3(4)
N3 B1 F1 108.9(4)
N3 B1 F2 107.8(4)
N3 B1 N2 104.6(3)
F4 B2 F3 111.0(4)
N4 B2 F3 108.4(4)
N4 B2 F4 108.1(4)
N5 B2 F3 110.1(4)
N5 B2 F4 114.0(4)
N5 B2 N4 104.9(4)
N1 C1 C2 130.4(4)
N2 C1 C2 108.7(4)
N2 C1 N1 120.8(4)
C1 C2 Br1 125.5(3)
C3 C2 Br1 126.0(4)
C3 C2 C1 108.3(4)
H3 C3 C2 126.6(3)
C4 C3 C2 106.8(4)
C4 C3 H3 126.6(3)
C5 C4 C3 131.2(4)
N2 C4 C3 108.7(4)
N2 C4 C5 120.1(4)
H5 C5 C4 117.2(3)
N4 C5 C4 125.6(4)
N4 C5 H5 117.2(2)
C7 C6 H6 117.5(2)
N3 C6 H6 117.5(2)
N3 C6 C7 125.1(4)
C8 C7 C6 129.9(4)
N5 C7 C6 121.2(4)
N5 C7 C8 108.6(4)
H8 C8 C7 127.0(3)
C9 C8 C7 106.1(4)
C9 C8 H8 127.0(3)
C8 C9 Br2 123.5(4)
C10 C9 Br2 126.9(4)
C10 C9 C8 109.5(4)
N5 C10 C9 107.6(4)
N6 C10 C9 132.5(4)
N6 C10 N5 119.8(4)
H11b C11 H11a 107.504246012(16)
C12 C11 H11a 108.5(5)
C12 C11 H11b 108.5(4)
N6 C11 H11a 108.5(3)
N6 C11 H11b 108.5(3)
N6 C11 C12 115.1(6)
H12a C12 C11 109.5
H12b C12 C11 109.5
H12b C12 H12a 109.5
H12c C12 C11 109.5
H12c C12 H12a 109.5
H12c C12 H12b 109.5
H13b C13 H13a 108.4
C14 C13 H13a 110.1(5)
C14 C13 H13b 110.1(4)
N6 C13 H13a 110.1(4)
N6 C13 H13b 110.1(4)
N6 C13 C14 107.9(6)
H14a C14 C13 109.5
H14b C14 C13 109.5
H14b C14 H14a 109.5
H14c C14 C13 109.5
H14c C14 H14a 109.5
H14c C14 H14b 109.5
C20 C15 C16 118.8(4)
N1 C15 C16 118.1(4)
N1 C15 C20 122.9(4)
H16 C16 C15 120.2(3)
C17 C16 C15 119.5(5)
C17 C16 H16 120.2(3)
H17 C17 C16 118.6(3)
C18 C17 C16 122.9(5)
C18 C17 H17 118.6(3)
C19 C18 C17 116.1(5)
C21 C18 C17 122.2(5)
C21 C18 C19 121.7(5)
H19 C19 C18 118.7(3)
C20 C19 C18 122.6(5)
C20 C19 H19 118.7(3)
C19 C20 C15 120.1(5)
H20 C20 C15 120.0(3)
H20 C20 C19 120.0(3)
C22 C21 C18 108.1(6)
C23 C21 C18 110.8(6)
C23 C21 C22 109.1(7)
C24 C21 C18 112.5(5)
C24 C21 C22 110.9(7)
C24 C21 C23 105.4(7)
H22a C22 C21 109.5
H22b C22 C21 109.5
H22b C22 H22a 109.5
H22c C22 C21 109.5
H22c C22 H22a 109.5
H22c C22 H22b 109.5
H23a C23 C21 109.5
H23b C23 C21 109.5
H23b C23 H23a 109.5
H23c C23 C21 109.5
H23c C23 H23a 109.5
H23c C23 H23b 109.5
H24a C24 C21 109.5
H24b C24 C21 109.5
H24b C24 H24a 109.5
H24c C24 C21 109.5
H24c C24 H24a 109.5
H24c C24 H24b 109.5
C15 N1 C1 124.5(4)
C1 N2 B1 129.2(4)
C4 N2 B1 120.3(4)
C4 N2 C1 107.5(4)
C6 N3 B1 121.6(4)
N4 N3 B1 121.3(3)
N4 N3 C6 117.0(3)
C5 N4 B2 121.8(4)
N3 N4 B2 121.3(3)
N3 N4 C5 117.0(3)
C7 N5 B2 118.5(3)
C10 N5 B2 132.2(4)
C10 N5 C7 108.2(4)
C11 N6 C10 112.8(4)
C13 N6 C10 121.7(5)
C13 N6 C11 111.0(5)

loop_
_geom_bond_atom_site_label_1
_geom_bond_atom_site_label_2
_geom_bond_distance
B1 F1 1.354(6)
B1 F2 1.360(6)
B1 N2 1.523(6)
B1 N3 1.592(6)
B2 F3 1.393(6)
B2 F4 1.353(6)
B2 N4 1.577(6)
B2 N5 1.543(6)
Br1 C2 1.869(4)
Br2 C9 1.878(5)
C1 C2 1.406(6)
C1 N1 1.381(6)
C1 N2 1.342(5)
C2 C3 1.362(7)
C3 H3 0.9300
C3 C4 1.392(6)
C4 C5 1.370(6)
C4 N2 1.393(5)
C5 H5 0.9300
C5 N4 1.326(5)
C6 H6 0.9300
C6 C7 1.382(6)
C6 N3 1.310(5)
C7 C8 1.396(6)
C7 N5 1.377(5)
C8 H8 0.9300
C8 C9 1.358(7)
C9 C10 1.389(7)
C10 N5 1.350(6)
C10 N6 1.403(6)
C11 H11a 0.9700
C11 H11b 0.9700
C11 C12 1.428(10)
C11 N6 1.576(8)
C12 H12a 0.9600
C12 H12b 0.9600
C12 H12c 0.9600
C13 H13a 0.9700
C13 H13b 0.9700
C13 C14 1.527(11)
C13 N6 1.412(8)
C14 H14a 0.9600
C14 H14b 0.9600
C14 H14c 0.9600
C15 C16 1.376(7)
C15 C20 1.371(6)
C15 N1 1.412(6)
C16 H16 0.9300
C16 C17 1.386(7)
C17 H17 0.9300
C17 C18 1.365(7)
C18 C19 1.380(7)
C18 C21 1.526(7)
C19 H19 0.9300
C19 C20 1.376(7)
C20 H20 0.9300
C21 C22 1.495(10)
C21 C23 1.518(12)
C21 C24 1.519(10)
C22 H22a 0.9600
C22 H22b 0.9600
C22 H22c 0.9600
C23 H23a 0.9600
C23 H23b 0.9600
C23 H23c 0.9600
C24 H24a 0.9600
C24 H24b 0.9600
C24 H24c 0.9600
N3 N4 1.394(5)

loop_
_restr_u_rigid_atom_site_label_1
_restr_u_rigid_atom_site_label_2
_restr_u_rigid_target_weight_param
_restr_u_rigid_u_parallel
_restr_u_rigid_diff
C13 C14 0.0100 0.1036 0.0182
C13 N6 0.0200 0.0580 0.0399
C21 C22 0.0100 0.0760 -0.0060
C21 C23 0.0100 0.1293 -0.0007
C21 C24 0.0100 0.0959 -0.0032
C22 C23 0.0200 0.1578 -0.0045
C22 C24 0.0200 0.1049 0.0023
C23 C24 0.0200 0.1541 0.0103

loop_
_restr_u_similar_atom_site_label_1
_restr_u_similar_atom_site_label_2
_restr_u_similar_weight_param
C13 C14 0.0100
C21 C22 0.0100
C21 C23 0.0100
C21 C24 0.0100
